data_7056437
loop_
_publ_author_name
'Du, Yao'
'Zhang, Ji-Chuan'
'peng, Panpan'
'Su, Hui'
'Li, Sheng-Hua'
'Pang, Si-Ping'

_publ_section_title
;
 Synthesis and characterization of three pyrazolate inner diazonium salts:
 green, powerful and stable primary explosives
;
_journal_name_full 'New J. Chem.'
_journal_paper_doi 10.1039/C7NJ00876G
_journal_year 2017
_chemical_formula_moiety 'C3 H N5 O3'
_chemical_formula_sum 'C3 H N5 O3'
_chemical_formula_weight 155.09
_chemical_name_common NCDAP
_chemical_name_systematic '3-nitro-5-carbonyl-4-diazopyrazolate zwitterion'
_chemical_properties_physical Heat-sensitive
_space_group_crystal_system monoclinic
_space_group_IT_number 14
_space_group_name_Hall '-P 2yn'
_space_group_name_H-M_alt 'P 1 21/n 1'
_symmetry_space_group_name_Hall '-P 2yn'
_symmetry_space_group_name_H-M 'P 1 21/n 1'
_atom_sites_solution_hydrogens geom
_atom_sites_solution_primary direct
_audit_creation_date 2014-03-02
_audit_creation_method
;
Olex2 1.2
(compiled 2014.02.17 svn.r2891 for OlexSys, GUI svn.r4779)
;
_audit_update_record
;
2014-08-07 deposited with the CCDC.
2017-07-12 downloaded from the CCDC.
;
_cell_angle_alpha 90
_cell_angle_beta 91.852(6)
_cell_angle_gamma 90
_cell_formula_units_Z 4
_cell_length_a 5.5357(4)
_cell_length_b 9.1337(7)
_cell_length_c 11.5261(8)
_cell_measurement_reflns_used 1494
_cell_measurement_temperature 293(2)
_cell_measurement_theta_max 25.5780
_cell_measurement_theta_min 4.4330
_cell_volume 582.47(7)
_computing_cell_refinement
;
CrysAlisPro, Agilent Technologies,
Version 1.171.37.31 (release 14-01-2014 CrysAlis171 .NET)
(compiled Jan 14 2014,18:38:05)
;
_computing_data_collection
;
CrysAlisPro, Agilent Technologies,
Version 1.171.37.31 (release 14-01-2014 CrysAlis171 .NET)
(compiled Jan 14 2014,18:38:05)
;
_computing_data_reduction
;
CrysAlisPro, Agilent Technologies,
Version 1.171.37.31 (release 14-01-2014 CrysAlis171 .NET)
(compiled Jan 14 2014,18:38:05)
;
_computing_molecular_graphics 'Olex2 (Dolomanov et al., 2009)'
_computing_publication_material 'Olex2 (Dolomanov et al., 2009)'
_computing_structure_refinement 'ShelXL (Sheldrick, 2008)'
_computing_structure_solution 'ShelXS (Sheldrick, 2008)'
_diffrn_ambient_temperature 293(2)
_diffrn_detector 'CCD plate'
_diffrn_detector_area_resol_mean 10.4713
_diffrn_detector_type Atlas
_diffrn_measured_fraction_theta_full 0.998
_diffrn_measured_fraction_theta_max 0.901
_diffrn_measurement_device 'four-circle diffractometer'
_diffrn_measurement_device_type 'Xcalibur, Atlas, Gemini ultra'
_diffrn_measurement_method '\w scans'
_diffrn_orient_matrix_UB_11 0.0578169000
_diffrn_orient_matrix_UB_12 0.0615478000
_diffrn_orient_matrix_UB_13 0.0261147000
_diffrn_orient_matrix_UB_21 -0.0488337000
_diffrn_orient_matrix_UB_22 0.0455049000
_diffrn_orient_matrix_UB_23 -0.0447679000
_diffrn_orient_matrix_UB_31 -0.1035527000
_diffrn_orient_matrix_UB_32 0.0129337000
_diffrn_orient_matrix_UB_33 0.0332280000
_diffrn_radiation_monochromator graphite
_diffrn_radiation_probe x-ray
_diffrn_radiation_type MoK\a
_diffrn_radiation_wavelength 0.71073
_diffrn_reflns_av_R_equivalents 0.0297
_diffrn_reflns_av_unetI/netI 0.0341
_diffrn_reflns_Laue_measured_fraction_full 0.998
_diffrn_reflns_Laue_measured_fraction_max 0.901
_diffrn_reflns_limit_h_max 6
_diffrn_reflns_limit_h_min -7
_diffrn_reflns_limit_k_max 9
_diffrn_reflns_limit_k_min -12
_diffrn_reflns_limit_l_max 15
_diffrn_reflns_limit_l_min -15
_diffrn_reflns_number 5344
_diffrn_reflns_point_group_measured_fraction_full 0.998
_diffrn_reflns_point_group_measured_fraction_max 0.901
_diffrn_reflns_theta_full 26.000
_diffrn_reflns_theta_max 29.570
_diffrn_reflns_theta_min 3.537
_diffrn_source 'Enhance (Mo) X-ray Source'
_exptl_absorpt_coefficient_mu 0.158
_exptl_absorpt_correction_T_max 1.00000
_exptl_absorpt_correction_T_min 0.88308
_exptl_absorpt_correction_type multi-scan
_exptl_absorpt_process_details
;
CrysAlisPro, Agilent Technologies,
Version 1.171.37.31 (release 14-01-2014 CrysAlis171 .NET)
(compiled Jan 14 2014,18:38:05)
Empirical absorption correction using spherical harmonics,
 implemented in SCALE3 ABSPACK scaling algorithm.
;
_exptl_crystal_density_diffrn 1.769
_exptl_crystal_F_000 312
_exptl_crystal_size_max 0.24
_exptl_crystal_size_mid 0.22
_exptl_crystal_size_min 0.22
_refine_diff_density_max 0.249
_refine_diff_density_min -0.364
_refine_diff_density_rms 0.086
_refine_ls_extinction_method none
_refine_ls_goodness_of_fit_ref 1.085
_refine_ls_hydrogen_treatment constr
_refine_ls_matrix_type full
_refine_ls_number_parameters 100
_refine_ls_number_reflns 1468
_refine_ls_number_restraints 0
_refine_ls_restrained_S_all 1.085
_refine_ls_R_factor_all 0.0749
_refine_ls_R_factor_gt 0.0456
_refine_ls_shift/su_max 0.000
_refine_ls_shift/su_mean 0.000
_refine_ls_structure_factor_coef Fsqd
_refine_ls_weighting_details
;
 w=1/[\s^2^(Fo^2^)+(0.0547P)^2^+0.0045P]
 where P=(Fo^2^+2Fc^2^)/3
;
_refine_ls_weighting_scheme calc
_refine_ls_wR_factor_gt 0.0985
_refine_ls_wR_factor_ref 0.1135
_reflns_Friedel_coverage 0.000
_reflns_number_gt 995
_reflns_number_total 1468
_reflns_threshold_expression 'I > 2\s(I)'
_cod_data_source_file c7nj00876g2.cif
_cod_data_source_block 3oh54
_cod_database_code 7056437
_shelxl_version_number 2013-2
_chemical_oxdiff_formula 'C1 H1 O1 N1'
_shelx_space_group_comment
;
The symmetry employed for this shelxl refinement is uniquely defined
by the following loop, which should always be used as a source of
symmetry information in preference to the above space-group names.
They are only intended as comments.
;
_reflns_odcompleteness_completeness 99.76
_reflns_odcompleteness_iscentric 1
_reflns_odcompleteness_theta 26.32
_olex2_refinement_description
;
1. Fixed Uiso
 At 1.2 times of:
  All N(H) groups
2.a Aromatic/amide H refined with riding coordinates:
 N8(H8)
;
_olex2_computing_structure_refinement_long 'ShelXL (Sheldrick, 2008)'
_olex2_computing_structure_solution_long 'ShelXS (Sheldrick, 2008)'

loop_
_space_group_symop_operation_xyz
'x, y, z'
'-x+1/2, y+1/2, -z+1/2'
'-x, -y, -z'
'x-1/2, -y-1/2, z-1/2'

loop_
_atom_site_label
_atom_site_type_symbol
_atom_site_fract_x
_atom_site_fract_y
_atom_site_fract_z
_atom_site_U_iso_or_equiv
_atom_site_adp_type
_atom_site_occupancy
_atom_site_site_symmetry_order
_atom_site_calc_flag
_atom_site_refinement_flags_posn
O1 O 0.2347(2) 0.80501(14) 0.83004(11) 0.0511(4) Uani 1 1 d .
O2 O 1.0048(2) 1.03419(15) 0.65041(10) 0.0475(4) Uani 1 1 d .
O3 O 0.1336(2) 0.69111(15) 0.67080(12) 0.0565(4) Uani 1 1 d .
N4 N 0.6956(2) 0.94717(16) 0.84557(12) 0.0389(4) Uani 1 1 d .
N5 N 0.5147(2) 0.81409(15) 0.56797(11) 0.0393(4) Uani 1 1 d .
C6 C 0.8219(3) 0.95828(18) 0.64518(13) 0.0350(4) Uani 1 1 d .
N7 N 0.2675(2) 0.76897(16) 0.72953(12) 0.0397(4) Uani 1 1 d .
N8 N 0.7216(2) 0.89094(16) 0.54930(11) 0.0393(4) Uani 1 1 d .
H8 H 0.7841 0.8965 0.4821 0.047 Uiso 1 1 calc R
C9 C 0.4795(3) 0.82840(17) 0.67790(13) 0.0335(4) Uani 1 1 d .
C10 C 0.6595(3) 0.91442(18) 0.73404(13) 0.0348(4) Uani 1 1 d .
N11 N 0.7365(3) 0.9787(2) 0.93676(14) 0.0584(5) Uani 1 1 d .

loop_
_atom_site_aniso_label
_atom_site_aniso_U_11
_atom_site_aniso_U_22
_atom_site_aniso_U_33
_atom_site_aniso_U_23
_atom_site_aniso_U_13
_atom_site_aniso_U_12
O1 0.0541(8) 0.0548(8) 0.0455(7) 0.0082(6) 0.0212(6) 0.0031(6)
O2 0.0450(7) 0.0553(8) 0.0426(7) -0.0009(6) 0.0088(5) -0.0147(6)
O3 0.0469(8) 0.0534(8) 0.0693(9) 0.0009(7) 0.0047(6) -0.0156(6)
N4 0.0392(8) 0.0455(9) 0.0324(8) 0.0017(6) 0.0075(6) 0.0032(6)
N5 0.0397(8) 0.0415(8) 0.0371(8) -0.0005(6) 0.0059(6) -0.0040(6)
C6 0.0352(9) 0.0365(9) 0.0336(9) 0.0042(7) 0.0064(6) -0.0002(7)
N7 0.0372(8) 0.0357(8) 0.0469(9) 0.0073(7) 0.0091(6) 0.0009(6)
N8 0.0396(8) 0.0486(9) 0.0303(7) 0.0000(6) 0.0098(5) -0.0061(6)
C9 0.0325(8) 0.0330(8) 0.0354(8) 0.0020(7) 0.0069(6) 0.0013(6)
C10 0.0378(9) 0.0374(9) 0.0295(8) -0.0007(7) 0.0066(6) 0.0011(7)
N11 0.0608(10) 0.0768(13) 0.0378(9) -0.0063(8) 0.0040(7) -0.0005(9)

loop_
_atom_type_symbol
_atom_type_description
_atom_type_scat_dispersion_real
_atom_type_scat_dispersion_imag
_atom_type_scat_source
C C 0.0033 0.0016 'International Tables Vol C Tables 4.2.6.8 and 6.1.1.4'
H H 0.0000 0.0000 'International Tables Vol C Tables 4.2.6.8 and 6.1.1.4'
N N 0.0061 0.0033 'International Tables Vol C Tables 4.2.6.8 and 6.1.1.4'
O O 0.0106 0.0060 'International Tables Vol C Tables 4.2.6.8 and 6.1.1.4'

loop_
_geom_angle_atom_site_label_1
_geom_angle_atom_site_label_2
_geom_angle_atom_site_label_3
_geom_angle
N11 N4 C10 176.14(17)
C9 N5 N8 104.81(12)
O2 C6 N8 127.37(14)
O2 C6 C10 130.90(15)
N8 C6 C10 101.72(13)
O1 N7 C9 115.97(14)
O3 N7 O1 125.29(14)
O3 N7 C9 118.72(14)
N5 N8 C6 115.12(12)
N5 C9 N7 121.13(14)
N5 C9 C10 112.28(13)
C10 C9 N7 126.45(14)
N4 C10 C6 123.18(15)
N4 C10 C9 130.66(14)
C9 C10 C6 106.05(13)

loop_
_geom_bond_atom_site_label_1
_geom_bond_atom_site_label_2
_geom_bond_distance
O1 N7 1.2235(17)
O2 C6 1.2271(19)
O3 N7 1.2168(19)
N4 C10 1.329(2)
N4 N11 1.1060(19)
N5 N8 1.3663(18)
N5 C9 1.2947(19)
C6 N8 1.367(2)
C6 C10 1.441(2)
N7 C9 1.439(2)
C9 C10 1.410(2)

loop_
_geom_torsion_atom_site_label_1
_geom_torsion_atom_site_label_2
_geom_torsion_atom_site_label_3
_geom_torsion_atom_site_label_4
_geom_torsion
O1 N7 C9 N5 -170.49(14)
O1 N7 C9 C10 4.9(2)
O2 C6 N8 N5 -179.25(16)
O2 C6 C10 N4 -3.8(3)
O2 C6 C10 C9 179.53(17)
O3 N7 C9 N5 7.8(2)
O3 N7 C9 C10 -176.81(15)
N5 C9 C10 N4 -175.60(16)
N5 C9 C10 C6 0.67(19)
N7 C9 C10 N4 8.7(3)
N7 C9 C10 C6 -175.02(14)
N8 N5 C9 N7 176.15(14)
N8 N5 C9 C10 0.20(18)
N8 C6 C10 N4 175.41(15)
N8 C6 C10 C9 -1.21(17)
C9 N5 N8 C6 -1.10(18)
C10 C6 N8 N5 1.46(18)
